data_7201648
loop_
_publ_author_name
'Wood, Peter A.'
'Forgan, Ross S.'
'Lennie, Alistair R.'
'Parsons, Simon'
'Pidcock, Elna'
'Tasker, Peter A.'
'Warren, John E.'

_publ_section_title
;
 The effect of pressure and substituents on the size of
 pseudo-macrocyclic cavities in salicylaldoxime ligands
;
_journal_issue 2
_journal_name_full CrystEngComm
_journal_page_first 239
_journal_paper_doi 10.1039/b712397c
_journal_volume 10
_journal_year 2008
_chemical_formula_moiety 'C8 H9 N1 O2'
_chemical_formula_sum 'C8 H9 N O2'
_chemical_formula_weight 151.16
_chemical_name_common 3-Methylsalicylaldoxime
_chemical_name_systematic 3-Methylsalicylaldoxime
_space_group_IT_number 14
_symmetry_cell_setting monoclinic
_symmetry_space_group_name_Hall '-P 2ybc'
_symmetry_space_group_name_H-M 'P 1 21/c 1'
_atom_sites_solution_hydrogens geom
_atom_sites_solution_primary direct
_audit_creation_date 05-11-28
_audit_creation_method CRYSTALS_ver_12.82
_cell_angle_alpha 90
_cell_angle_beta 91.88(2)
_cell_angle_gamma 90
_cell_formula_units_Z 4
_cell_length_a 12.878(4)
_cell_length_b 3.5363(5)
_cell_length_c 13.5218(16)
_cell_measurement_reflns_used 763
_cell_measurement_temperature 298
_cell_measurement_theta_max 24
_cell_measurement_theta_min 2
_cell_volume 615.5(2)
_computing_cell_refinement 'SAINT (Siemens ,1995)'
_computing_data_collection 'SMART (Siemens, 1993)'
_computing_data_reduction 'SAINT (Siemens ,1995)'
_computing_molecular_graphics 'CAMERON (Watkin et al., 1996)'
_computing_publication_material 'CRYSTALS (Betteridge et al., 2003)'
_computing_structure_refinement 'CRYSTALS (Betteridge et al., 2003)'
_computing_structure_solution 'Model taken from ambient pressure structure'
_diffrn_ambient_pressure 3500000
_diffrn_ambient_temperature 298
_diffrn_measured_fraction_theta_full 0.421
_diffrn_measured_fraction_theta_max 0.357
_diffrn_measurement_device_type 'Bruker-Nonius ApexII CCD'
_diffrn_measurement_method \w
_diffrn_radiation_monochromator graphite
_diffrn_radiation_type Synchrotron
_diffrn_radiation_wavelength 0.45770
_diffrn_reflns_av_R_equivalents 0.199
_diffrn_reflns_limit_h_max 6
_diffrn_reflns_limit_h_min -6
_diffrn_reflns_limit_k_max 6
_diffrn_reflns_limit_k_min -6
_diffrn_reflns_limit_l_max 24
_diffrn_reflns_limit_l_min -24
_diffrn_reflns_number 8856
_diffrn_reflns_theta_full 18.494
_diffrn_reflns_theta_max 24.659
_diffrn_reflns_theta_min 2.162
_diffrn_standards_number 0
_exptl_absorpt_coefficient_mu 0.118
_exptl_absorpt_correction_T_max 0.98
_exptl_absorpt_correction_T_min 0.74
_exptl_absorpt_correction_type multi-scan
_exptl_absorpt_process_details 'SADABS version 2004/1'
_exptl_crystal_colour yellow
_exptl_crystal_density_diffrn 1.631
_exptl_crystal_description block
_exptl_crystal_F_000 320
_exptl_crystal_recrystallization_method 'Recrystallisation by evaporation of hexane solution'
_exptl_crystal_size_max 0.22
_exptl_crystal_size_mid 0.18
_exptl_crystal_size_min 0.14
_refine_diff_density_max 0.20
_refine_diff_density_min -0.20
_refine_ls_extinction_coef 470(110)
_refine_ls_extinction_method 'Larson 1970 Crystallographic Computing eq 22'
_refine_ls_goodness_of_fit_ref 1.0041
_refine_ls_hydrogen_treatment mixed
_refine_ls_matrix_type full
_refine_ls_number_parameters 107
_refine_ls_number_reflns 1395
_refine_ls_number_restraints 2
_refine_ls_R_factor_all 0.1299
_refine_ls_R_factor_gt 0.0616
_refine_ls_shift/su_max 0.000205
_refine_ls_structure_factor_coef Fsqd
_refine_ls_weighting_details
;
w=1/[\s^2^(F^2^) + ( 0.09P)^2^ + 0.14P]
where P=(max(Fo^2^,0) + 2Fc^2^)/3
;
_refine_ls_weighting_scheme calc
_refine_ls_wR_factor_all 0.1948
_refine_ls_wR_factor_gt 0.1423
_refine_ls_wR_factor_ref 0.1948
_reflns_limit_h_max 6
_reflns_limit_h_min -6
_reflns_limit_k_max 6
_reflns_limit_k_min 0
_reflns_limit_l_max 24
_reflns_limit_l_min 0
_reflns_number_gt 654
_reflns_number_total 1402
_reflns_threshold_expression I>2.00u(I)
_oxford_diffrn_Wilson_B_factor 1.61
_oxford_diffrn_Wilson_scale 0.07
_oxford_refine_ls_scale 4.0(2)
_cod_data_source_file B712397C.txt
_cod_data_source_block Me35kbar
_cod_depositor_comments
;
The following automatic conversions were performed:
'_symmetry_cell_setting' value 'Monoclinic' changed to 'monoclinic'
according to '/home/saulius/struct/CIF-dictionaries/cif_core.dic'
dictionary named 'cif_core.dic' version 2.4.1 from 2010-06-29.

Automatic conversion script
Id: cif_fix_enum 1527 2010-12-29 10:47:43Z saulius 
;
_cod_original_sg_symbol_H-M 'P 21/c'
_cod_original_formula_sum 'C8 H9 N1 O2'
_cod_database_code 7201648

loop_
_symmetry_equiv_pos_as_xyz
x,y,z
-x,-y,-z
-x,y+1/2,-z+1/2
x,-y+1/2,z+1/2

loop_
_atom_site_label
_atom_site_type_symbol
_atom_site_fract_x
_atom_site_fract_y
_atom_site_fract_z
_atom_site_U_iso_or_equiv
_atom_site_occupancy
_atom_site_adp_type
_atom_site_refinement_flags_posn
_atom_site_refinement_flags_adp
_atom_site_refinement_flags_occupancy
_atom_site_disorder_assembly
_atom_site_disorder_group
_atom_site_attached_hydrogens
O1 O 0.5701(4) 0.0334(6) 0.63649(13) 0.0389 1.0000 Uani D . . . . .
N2 N 0.4749(5) 0.1984(6) 0.60907(14) 0.0300 1.0000 Uani . . . . . .
C3 C 0.4062(5) 0.1481(7) 0.67347(15) 0.0257 1.0000 Uani . . . . . .
C4 C 0.3033(5) 0.3018(6) 0.65865(14) 0.0252 1.0000 Uani . . . . . .
C5 C 0.2693(5) 0.4734(7) 0.56803(14) 0.0222 1.0000 Uani . . . . . .
O5 O 0.3374(4) 0.5039(5) 0.49213(11) 0.0338 1.0000 Uani D . . . . .
C6 C 0.1690(5) 0.6079(7) 0.55316(15) 0.0266 1.0000 Uani . . . . . .
C61 C 0.1387(5) 0.7805(7) 0.45475(15) 0.0304 1.0000 Uani . . . . . .
C7 C 0.0993(5) 0.5768(7) 0.62928(16) 0.0275 1.0000 Uani . . . . . .
C8 C 0.1312(6) 0.4152(8) 0.71995(16) 0.0288 1.0000 Uani . . . . . .
C9 C 0.2295(6) 0.2795(8) 0.73367(15) 0.0324 1.0000 Uani . . . . . .
H1 H 0.609(6) 0.169(12) 0.594(3) 0.0596 1.0000 Uiso D . . . . .
H3 H 0.4230 0.0107 0.7300 0.0318 1.0000 Uiso R . . . . .
H5 H 0.398(4) 0.387(12) 0.508(3) 0.0510 1.0000 Uiso D . . . . .
H611 H 0.0718 0.8990 0.4580 0.0461 1.0000 Uiso R . . . . .
H612 H 0.1885 0.9725 0.4360 0.0450 1.0000 Uiso R . . . . .
H613 H 0.1357 0.5904 0.4054 0.0453 1.0000 Uiso R . . . . .
H7 H 0.0311 0.6680 0.6198 0.0337 1.0000 Uiso R . . . . .
H8 H 0.0838 0.3988 0.7708 0.0365 1.0000 Uiso R . . . . .
H9 H 0.2485 0.1661 0.7956 0.0388 1.0000 Uiso R . . . . .

loop_
_atom_site_aniso_label
_atom_site_aniso_U_11
_atom_site_aniso_U_22
_atom_site_aniso_U_33
_atom_site_aniso_U_23
_atom_site_aniso_U_13
_atom_site_aniso_U_12
O1 0.052(8) 0.0371(10) 0.0275(8) 0.0050(7) 0.0021(13) 0.0075(16)
N2 0.037(10) 0.0310(10) 0.0225(8) 0.0021(7) 0.0016(14) 0.0028(17)
C3 0.034(10) 0.0242(10) 0.0194(8) 0.0001(6) 0.0047(14) 0.0014(17)
C4 0.035(9) 0.0226(10) 0.0178(8) -0.0020(6) -0.0003(13) -0.0007(17)
C5 0.025(10) 0.0246(11) 0.0174(8) -0.0007(6) 0.0015(13) -0.0011(18)
O5 0.043(8) 0.0389(11) 0.0195(7) 0.0046(6) 0.0053(11) 0.0057(16)
C6 0.038(9) 0.0229(10) 0.0192(8) -0.0018(7) 0.0005(13) 0.0024(18)
C61 0.042(9) 0.0285(10) 0.0205(8) -0.0011(7) 0.0018(14) 0.0058(17)
C7 0.026(10) 0.0314(12) 0.0253(9) -0.0018(8) 0.0012(15) 0.0032(18)
C8 0.030(11) 0.0351(13) 0.0214(9) -0.0014(8) 0.0061(15) -0.002(2)
C9 0.053(11) 0.0279(12) 0.0166(8) -0.0001(7) 0.0011(14) -0.0015(19)

loop_
_atom_type_symbol
_atom_type_scat_dispersion_real
_atom_type_scat_dispersion_imag
_atom_type_scat_Cromer_Mann_a1
_atom_type_scat_Cromer_Mann_b1
_atom_type_scat_Cromer_Mann_a2
_atom_type_scat_Cromer_Mann_b2
_atom_type_scat_Cromer_Mann_a3
_atom_type_scat_Cromer_Mann_b3
_atom_type_scat_Cromer_Mann_a4
_atom_type_scat_Cromer_Mann_b4
_atom_type_scat_Cromer_Mann_c
_atom_type_scat_source
C 0.0000 0.0000 2.3100 20.8439 1.0200 10.2075 1.5886 0.5687 0.8650 51.6512 0.2156 'International Tables Vol C 4.2.6.8 and 6.1.1.4'
H 0.0000 0.0000 0.4930 10.5109 0.3229 26.1257 0.1402 3.1424 0.0408 57.7998 0.0030 'International Tables Vol C 4.2.6.8 and 6.1.1.4'
N 0.0010 0.0010 12.2126 0.0057 3.1322 9.8933 2.0125 28.9975 1.1663 0.5826 -11.5290 'International Tables Vol C 4.2.6.8 and 6.1.1.4'
O 0.0030 0.0020 3.0485 13.2771 2.2868 5.7011 1.5463 0.3239 0.8670 32.9089 0.2508 'International Tables Vol C 4.2.6.8 and 6.1.1.4'

loop_
_geom_angle_atom_site_label_1
_geom_angle_site_symmetry_1
_geom_angle_atom_site_label_2
_geom_angle_site_symmetry_2
_geom_angle_atom_site_label_3
_geom_angle_site_symmetry_3
_geom_angle
_geom_angle_publ_flag
N2 . O1 . H1 . 96(5) no
O1 . N2 . C3 . 112.6(3) yes
N2 . C3 . C4 . 120.6(3) yes
N2 . C3 . H3 . 119.2 no
C4 . C3 . H3 . 120.1 no
C3 . C4 . C5 . 122.4(4) yes
C3 . C4 . C9 . 121.0(3) yes
C5 . C4 . C9 . 116.5(5) yes
C4 . C5 . O5 . 119.3(5) yes
C4 . C5 . C6 . 122.0(4) yes
O5 . C5 . C6 . 118.6(3) yes
C5 . O5 . H5 . 111(3) no
C5 . C6 . C61 . 118.8(4) yes
C5 . C6 . C7 . 119.1(3) yes
C61 . C6 . C7 . 122.0(5) yes
C6 . C61 . H611 . 110.2 no
C6 . C61 . H612 . 111.1 no
H611 . C61 . H612 . 107.9 no
C6 . C61 . H613 . 109.8 no
H611 . C61 . H613 . 109.1 no
H612 . C61 . H613 . 108.8 no
C6 . C7 . C8 . 120.0(6) yes
C6 . C7 . H7 . 119.7 no
C8 . C7 . H7 . 120.3 no
C7 . C8 . C9 . 120.5(5) yes
C7 . C8 . H8 . 119.2 no
C9 . C8 . H8 . 120.3 no
C4 . C9 . C8 . 121.8(3) yes
C4 . C9 . H9 . 119.7 no
C8 . C9 . H9 . 118.6 no

loop_
_geom_bond_atom_site_label_1
_geom_bond_site_symmetry_1
_geom_bond_atom_site_label_2
_geom_bond_site_symmetry_2
_geom_bond_distance
_geom_bond_publ_flag
O1 . N2 . 1.396(8) yes
O1 . H1 . 0.91(4) no
N2 . C3 . 1.275(6) yes
C3 . C4 . 1.440(9) yes
C3 . H3 . 0.926 no
C4 . C5 . 1.423(4) yes
C4 . C9 . 1.414(6) yes
C5 . O5 . 1.377(5) yes
C5 . C6 . 1.384(9) yes
O5 . H5 . 0.90(5) no
C6 . C61 . 1.504(4) yes
C6 . C7 . 1.393(6) yes
C61 . H611 . 0.959 no
C61 . H612 . 0.974 no
C61 . H613 . 0.947 no
C7 . C8 . 1.402(5) yes
C7 . H7 . 0.940 no
C8 . C9 . 1.361(10) yes
C8 . H8 . 0.935 no
C9 . H9 . 0.953 no

loop_
_cod_related_entry_id
_cod_related_entry_database
_cod_related_entry_code
1 ChemSpider 13440483
